data_7041859
loop_
_publ_author_name
'Ilichev, Vasily A.'
'Rozhkov, Anton V.'
'Rumyantcev, Roman V.'
'Fukin, Georgy K.'
'Grishin, Ivan D.'
'Dmitriev, Artem V.'
'Lypenko, Dmitry A.'
'Maltsev, Eugeny I.'
'Yablonskiy, Artem N.'
'Andreev, Boris A.'
'Bochkarev, Mikhail N.'

_publ_section_title
;
 LMCT facilitated room temperature phosphorescence and energy transfer in
 substituted thiophenolates of Gd and Yb.
;
_journal_issue 9
_journal_name_full 'Dalton transactions (Cambridge, England : 2003)'
_journal_page_first 3041
_journal_page_last 3050
_journal_paper_doi 10.1039/c6dt04519g
_journal_volume 46
_journal_year 2017
_chemical_formula_sum 'C43 H34 N3 O2 S6 Yb'
_chemical_formula_weight 990.13
_space_group_crystal_system orthorhombic
_space_group_IT_number 33
_space_group_name_Hall 'P 2c -2n'
_space_group_name_H-M_alt 'P n a 21'
_symmetry_space_group_name_Hall 'P 2c -2n'
_symmetry_space_group_name_H-M 'P n a 21'
_atom_sites_solution_hydrogens geom
_atom_sites_solution_primary dual
_atom_sites_solution_secondary difmap
_audit_creation_method SHELXL-2014/7
_audit_update_record
;
2017-01-16 deposited with the CCDC.
2017-01-27 downloaded from the CCDC.
;
_cell_angle_alpha 90
_cell_angle_beta 90
_cell_angle_gamma 90
_cell_formula_units_Z 4
_cell_length_a 17.7938(14)
_cell_length_b 10.9568(9)
_cell_length_c 20.0462(15)
_cell_measurement_reflns_used 9943
_cell_measurement_temperature 100(2)
_cell_measurement_theta_max 30.46
_cell_measurement_theta_min 2.29
_cell_volume 3908.3(5)
_computing_cell_refinement 'Bruker SAINT'
_computing_data_collection 'Bruker APEX2'
_computing_data_reduction 'Bruker SAINT'
_computing_molecular_graphics 'Bruker SHELXTL'
_computing_publication_material 'Bruker SHELXTL'
_computing_structure_refinement 'SHELXL-2014/7 (Sheldrick, 2014)'
_computing_structure_solution 'SHELXT-2014/4 (Sheldrick, 2014)'
_diffrn_ambient_temperature 100(2)
_diffrn_measured_fraction_theta_full 0.999
_diffrn_measured_fraction_theta_max 0.997
_diffrn_measurement_device_type 'Bruker D8 Quest with CMOS Detector'
_diffrn_measurement_method '\w scans'
_diffrn_radiation_monochromator graphite
_diffrn_radiation_type MoK\a
_diffrn_radiation_wavelength 0.71073
_diffrn_reflns_av_R_equivalents 0.0464
_diffrn_reflns_av_unetI/netI 0.0471
_diffrn_reflns_Laue_measured_fraction_full 0.999
_diffrn_reflns_Laue_measured_fraction_max 0.997
_diffrn_reflns_limit_h_max 25
_diffrn_reflns_limit_h_min -25
_diffrn_reflns_limit_k_max 15
_diffrn_reflns_limit_k_min -15
_diffrn_reflns_limit_l_max 28
_diffrn_reflns_limit_l_min -28
_diffrn_reflns_number 54477
_diffrn_reflns_point_group_measured_fraction_full 0.995
_diffrn_reflns_point_group_measured_fraction_max 0.993
_diffrn_reflns_theta_full 25.242
_diffrn_reflns_theta_max 30.490
_diffrn_reflns_theta_min 2.183
_diffrn_source 'microfocus tube'
_exptl_absorpt_coefficient_mu 2.756
_exptl_absorpt_correction_T_max 0.5115
_exptl_absorpt_correction_T_min 0.2849
_exptl_absorpt_correction_type multi-scan
_exptl_absorpt_process_details SADABS-2012/1
_exptl_crystal_colour orange
_exptl_crystal_density_diffrn 1.683
_exptl_crystal_description prism
_exptl_crystal_F_000 1980
_exptl_crystal_size_max 0.500
_exptl_crystal_size_mid 0.300
_exptl_crystal_size_min 0.230
_refine_diff_density_max 1.535
_refine_diff_density_min -1.161
_refine_diff_density_rms 0.098
_refine_ls_abs_structure_details
;
 Flack x determined using 4726 quotients [(I+)-(I-)]/[(I+)+(I-)]
 (Parsons, Flack and Wagner, Acta Cryst. B69 (2013) 249-259).
;
_refine_ls_abs_structure_Flack 0.000(3)
_refine_ls_extinction_method none
_refine_ls_goodness_of_fit_ref 1.024
_refine_ls_hydrogen_treatment constr
_refine_ls_matrix_type full
_refine_ls_number_parameters 505
_refine_ls_number_reflns 11852
_refine_ls_number_restraints 9
_refine_ls_restrained_S_all 1.033
_refine_ls_R_factor_all 0.0327
_refine_ls_R_factor_gt 0.0255
_refine_ls_shift/su_max 0.001
_refine_ls_shift/su_mean 0.000
_refine_ls_structure_factor_coef Fsqd
_refine_ls_weighting_details 'w=1/[\s^2^(Fo^2^)+(0.0144P)^2^] where P=(Fo^2^+2Fc^2^)/3'
_refine_ls_weighting_scheme calc
_refine_ls_wR_factor_gt 0.0525
_refine_ls_wR_factor_ref 0.0549
_reflns_Friedel_coverage 0.942
_reflns_Friedel_fraction_full 0.991
_reflns_Friedel_fraction_max 0.989
_reflns_number_gt 10626
_reflns_number_total 11852
_reflns_threshold_expression 'I > 2\s(I)'
_cod_data_source_file c6dt04519g2.cif
_cod_data_source_block ybssn
_cod_depositor_comments 'Adding full bibliography for 7041858--7041859.cif.'
_cod_database_code 7041859
_shelx_shelxl_version_number 2014/7
_shelx_space_group_comment
;
The symmetry employed for this shelxl refinement is uniquely defined
by the following loop, which should always be used as a source of
symmetry information in preference to the above space-group names.
They are only intended as comments.
;
_shelx_estimated_absorpt_t_min 0.339
_shelx_estimated_absorpt_t_max 0.570

loop_
_space_group_symop_operation_xyz
'x, y, z'
'-x, -y, z+1/2'
'x+1/2, -y+1/2, z'
'-x+1/2, y+1/2, z+1/2'

loop_
_atom_site_label
_atom_site_type_symbol
_atom_site_fract_x
_atom_site_fract_y
_atom_site_fract_z
_atom_site_U_iso_or_equiv
_atom_site_adp_type
_atom_site_occupancy
_atom_site_site_symmetry_order
_atom_site_calc_flag
_atom_site_refinement_flags_posn
_atom_site_refinement_flags_adp
_atom_site_refinement_flags_occupancy
_atom_site_disorder_assembly
_atom_site_disorder_group
Yb1 Yb 0.97541(2) 0.83847(2) 0.46509(2) 0.01180(4) Uani 1 1 d . . . . .
S1 S 0.95068(6) 0.60501(9) 0.48359(5) 0.0167(2) Uani 1 1 d . . . . .
S2 S 0.73708(5) 0.74527(9) 0.35996(6) 0.0182(2) Uani 1 1 d . . . . .
S3 S 0.95097(6) 0.89033(9) 0.59055(5) 0.01580(19) Uani 1 1 d . . . . .
S4 S 0.91272(6) 1.27594(9) 0.48566(5) 0.0191(2) Uani 1 1 d . . . . .
S5 S 1.03878(5) 0.83502(9) 0.34596(5) 0.01471(18) Uani 1 1 d . . . . .
S6 S 1.23052(6) 1.00373(10) 0.48723(5) 0.0213(2) Uani 1 1 d . . . . .
N1 N 0.84500(19) 0.8193(3) 0.43612(18) 0.0145(6) Uani 1 1 d . . . . .
N2 N 0.94372(17) 1.0546(3) 0.45199(15) 0.0131(7) Uani 1 1 d . . . . .
N3 N 1.10635(18) 0.8828(3) 0.48859(16) 0.0143(6) Uani 1 1 d . . . . .
C1 C 0.9332(2) 0.5831(3) 0.3972(2) 0.0153(8) Uani 1 1 d . . . . .
C2 C 0.9734(2) 0.4918(4) 0.3641(2) 0.0175(8) Uani 1 1 d . . . . .
H2A H 1.0076 0.4429 0.3887 0.021 Uiso 1 1 calc R U . . .
C3 C 0.9648(2) 0.4706(4) 0.2968(2) 0.0214(9) Uani 1 1 d . . . . .
H3A H 0.9929 0.4078 0.2758 0.026 Uiso 1 1 calc R U . . .
C4 C 0.9155(2) 0.5402(4) 0.2600(2) 0.0227(9) Uani 1 1 d . . . . .
H4A H 0.9108 0.5273 0.2133 0.027 Uiso 1 1 calc R U . . .
C5 C 0.8729(2) 0.6286(4) 0.2912(2) 0.0181(8) Uani 1 1 d . . . . .
H5A H 0.8381 0.6752 0.2658 0.022 Uiso 1 1 calc R U . . .
C6 C 0.8803(2) 0.6507(3) 0.3596(2) 0.0151(8) Uani 1 1 d . . . . .
C7 C 0.8291(2) 0.7402(3) 0.3889(2) 0.0142(7) Uani 1 1 d . . . . .
C8 C 0.7179(2) 0.8621(3) 0.4153(2) 0.0162(8) Uani 1 1 d . . . . .
C9 C 0.6510(2) 0.9245(4) 0.4245(2) 0.0203(9) Uani 1 1 d . . . . .
H9A H 0.6077 0.9049 0.3990 0.024 Uiso 1 1 calc R U . . .
C10 C 0.6490(2) 1.0147(4) 0.4712(3) 0.0235(9) Uani 1 1 d . . . . .
H10A H 0.6038 1.0591 0.4779 0.028 Uiso 1 1 calc R U . . .
C11 C 0.7122(2) 1.0432(4) 0.5095(2) 0.0225(9) Uani 1 1 d . . . . .
H11A H 0.7094 1.1071 0.5414 0.027 Uiso 1 1 calc R U . . .
C12 C 0.7786(2) 0.9797(4) 0.5017(2) 0.0181(8) Uani 1 1 d . . . . .
H12A H 0.8210 0.9969 0.5289 0.022 Uiso 1 1 calc R U . . .
C13 C 0.7820(2) 0.8897(3) 0.45274(19) 0.0152(9) Uani 1 1 d . . . . .
C14 C 1.0105(2) 1.0187(4) 0.5974(2) 0.0155(8) Uani 1 1 d . . . . .
C15 C 1.0640(3) 1.0181(4) 0.6486(2) 0.0183(9) Uani 1 1 d . . . . .
H15A H 1.0686 0.9476 0.6758 0.022 Uiso 1 1 calc R U . . .
C16 C 1.1105(3) 1.1176(4) 0.6609(2) 0.0234(9) Uani 1 1 d . . . . .
H16A H 1.1475 1.1137 0.6950 0.028 Uiso 1 1 calc R U . . .
C17 C 1.1024(3) 1.2229(4) 0.6227(2) 0.0239(10) Uani 1 1 d . . . . .
H17A H 1.1320 1.2930 0.6320 0.029 Uiso 1 1 calc R U . . .
C18 C 1.0513(3) 1.2245(4) 0.5713(2) 0.0218(9) Uani 1 1 d . . . . .
H18A H 1.0468 1.2959 0.5447 0.026 Uiso 1 1 calc R U . . .
C19 C 1.0056(2) 1.1231(4) 0.5571(2) 0.0159(8) Uani 1 1 d . . . . .
C20 C 0.9558(2) 1.1360(4) 0.4987(2) 0.0154(8) Uani 1 1 d . . . . .
C21 C 0.8764(2) 1.2238(4) 0.4114(2) 0.0165(8) Uani 1 1 d . . . . .
C22 C 0.8316(2) 1.2859(4) 0.3661(2) 0.0185(8) Uani 1 1 d . . . . .
H22A H 0.8163 1.3676 0.3742 0.022 Uiso 1 1 calc R U . . .
C23 C 0.8101(3) 1.2254(5) 0.3090(2) 0.0215(10) Uani 1 1 d . . . . .
H23A H 0.7786 1.2654 0.2775 0.026 Uiso 1 1 calc R U . . .
C24 C 0.8338(2) 1.1064(4) 0.2967(2) 0.0186(8) Uani 1 1 d . . . . .
H24A H 0.8189 1.0672 0.2566 0.022 Uiso 1 1 calc R U . . .
C25 C 0.8787(2) 1.0438(4) 0.3417(2) 0.0172(8) Uani 1 1 d . . . . .
H25A H 0.8950 0.9629 0.3328 0.021 Uiso 1 1 calc R U . . .
C26 C 0.8994(2) 1.1030(4) 0.4006(2) 0.0142(7) Uani 1 1 d . . . . .
C27 C 1.0724(2) 0.9863(4) 0.3475(2) 0.0143(7) Uani 1 1 d . . . . .
C28 C 1.0574(3) 1.0592(4) 0.2914(2) 0.0194(9) Uani 1 1 d . . . . .
H28A H 1.0311 1.0242 0.2549 0.023 Uiso 1 1 calc R U . . .
C29 C 1.0793(3) 1.1795(4) 0.2874(2) 0.0228(9) Uani 1 1 d . . . . .
H29A H 1.0692 1.2253 0.2482 0.027 Uiso 1 1 calc R U . . .
C30 C 1.1162(3) 1.2337(4) 0.3408(2) 0.0233(9) Uani 1 1 d . . . . .
H30A H 1.1292 1.3177 0.3393 0.028 Uiso 1 1 calc R U . . .
C31 C 1.1338(2) 1.1646(4) 0.3959(2) 0.0194(8) Uani 1 1 d . . . . .
H31A H 1.1602 1.2014 0.4319 0.023 Uiso 1 1 calc R U . . .
C32 C 1.1135(2) 1.0411(4) 0.4003(2) 0.0155(8) Uani 1 1 d . . . . .
C33 C 1.1406(2) 0.9715(3) 0.4579(2) 0.0154(8) Uani 1 1 d . . . . .
C34 C 1.2220(2) 0.8881(4) 0.5454(2) 0.0183(8) Uani 1 1 d . . . . .
C35 C 1.2744(3) 0.8486(4) 0.5921(2) 0.0239(9) Uani 1 1 d . . . . .
H35A H 1.3224 0.8862 0.5956 0.029 Uiso 1 1 calc R U . . .
C36 C 1.2545(3) 0.7529(4) 0.6330(2) 0.0255(10) Uani 1 1 d . . . . .
H36A H 1.2890 0.7243 0.6656 0.031 Uiso 1 1 calc R U . . .
C37 C 1.1838(3) 0.6971(5) 0.6270(2) 0.0254(10) Uani 1 1 d . . . . .
H37A H 1.1714 0.6310 0.6555 0.031 Uiso 1 1 calc R U . . .
C38 C 1.1324(2) 0.7361(4) 0.5807(2) 0.0209(9) Uani 1 1 d . . . . .
H38A H 1.0846 0.6979 0.5773 0.025 Uiso 1 1 calc R U . . .
C39 C 1.1514(2) 0.8330(4) 0.5387(2) 0.0165(8) Uani 1 1 d . . . . .
O1S O 0.3003(2) 0.0920(4) 0.7020(2) 0.0462(11) Uani 1 1 d D . . . .
O2S O 0.2632(2) 0.3475(3) 0.67760(18) 0.0300(8) Uani 1 1 d D . . . .
C1S C 0.3499(3) 0.0240(5) 0.7409(3) 0.0410(14) Uani 1 1 d D . . . .
H1SA H 0.3215 -0.0235 0.7737 0.062 Uiso 1 1 calc R U . . .
H1SB H 0.3846 0.0791 0.7640 0.062 Uiso 1 1 calc R U . . .
H1SC H 0.3785 -0.0316 0.7121 0.062 Uiso 1 1 calc R U . . .
C2S C 0.3522(5) 0.1860(8) 0.6710(4) 0.0310(16) Uani 0.596(7) 1 d D . P A 1
H2SA H 0.3808 0.2292 0.7061 0.037 Uiso 0.596(7) 1 calc R U P A 1
H2SB H 0.3884 0.1456 0.6406 0.037 Uiso 0.596(7) 1 calc R U P A 1
C3S C 0.3041(5) 0.2751(8) 0.6325(4) 0.0265(16) Uani 0.596(7) 1 d D . P A 1
H3SA H 0.3363 0.3277 0.6043 0.032 Uiso 0.596(7) 1 calc R U P A 1
H3SB H 0.2691 0.2301 0.6031 0.032 Uiso 0.596(7) 1 calc R U P A 1
C2S' C 0.3189(8) 0.1513(10) 0.6446(5) 0.0310(16) Uani 0.404(7) 1 d D . P A 2
H2S1 H 0.2765 0.1505 0.6126 0.037 Uiso 0.404(7) 1 calc R U P A 2
H2S2 H 0.3634 0.1136 0.6233 0.037 Uiso 0.404(7) 1 calc R U P A 2
C3S' C 0.3360(6) 0.2802(9) 0.6677(6) 0.0265(16) Uani 0.404(7) 1 d D . P A 2
H3S1 H 0.3645 0.2779 0.7101 0.032 Uiso 0.404(7) 1 calc R U P A 2
H3S2 H 0.3670 0.3227 0.6339 0.032 Uiso 0.404(7) 1 calc R U P A 2
C4S C 0.2955(3) 0.4480(5) 0.7095(3) 0.0345(12) Uani 1 1 d D . . . .
H4SA H 0.2558 0.4999 0.7279 0.052 Uiso 1 1 calc R U . . .
H4SB H 0.3252 0.4948 0.6772 0.052 Uiso 1 1 calc R U . . .
H4SC H 0.3282 0.4196 0.7456 0.052 Uiso 1 1 calc R U . . .

loop_
_atom_site_aniso_label
_atom_site_aniso_U_11
_atom_site_aniso_U_22
_atom_site_aniso_U_33
_atom_site_aniso_U_23
_atom_site_aniso_U_13
_atom_site_aniso_U_12
Yb1 0.00955(6) 0.01241(6) 0.01346(7) -0.00102(9) 0.00035(9) -0.00099(5)
S1 0.0161(4) 0.0132(4) 0.0208(5) 0.0002(3) -0.0015(3) -0.0003(3)
S2 0.0118(4) 0.0157(5) 0.0270(6) -0.0052(4) -0.0035(4) 0.0010(3)
S3 0.0170(4) 0.0166(5) 0.0138(5) 0.0000(4) 0.0014(4) -0.0033(4)
S4 0.0276(5) 0.0127(5) 0.0170(5) -0.0023(3) -0.0006(4) 0.0016(4)
S5 0.0145(4) 0.0155(5) 0.0142(5) -0.0019(3) 0.0008(4) -0.0006(3)
S6 0.0161(5) 0.0294(6) 0.0183(5) 0.0028(4) -0.0021(4) -0.0090(4)
N1 0.0116(15) 0.0139(16) 0.0180(17) -0.0021(12) 0.0002(13) 0.0001(12)
N2 0.0121(14) 0.0149(15) 0.012(2) -0.0016(11) 0.0009(11) -0.0004(11)
N3 0.0108(14) 0.0205(17) 0.0115(14) -0.0013(12) 0.0003(12) -0.0014(12)
C1 0.0127(17) 0.0131(19) 0.020(2) -0.0014(14) -0.0006(15) -0.0039(14)
C2 0.0104(17) 0.0163(19) 0.026(2) 0.0001(15) 0.0011(16) -0.0005(14)
C3 0.016(2) 0.018(2) 0.030(2) -0.0081(17) 0.0050(17) -0.0015(15)
C4 0.022(2) 0.024(2) 0.022(2) -0.0045(17) 0.0024(18) -0.0014(17)
C5 0.0149(19) 0.0175(19) 0.022(2) -0.0008(15) -0.0039(16) -0.0023(15)
C6 0.0105(17) 0.0121(18) 0.023(2) -0.0027(15) 0.0006(15) -0.0008(13)
C7 0.0100(17) 0.0115(18) 0.021(2) 0.0018(14) -0.0005(15) -0.0009(13)
C8 0.0140(18) 0.0141(19) 0.020(2) -0.0017(14) 0.0016(15) -0.0020(14)
C9 0.0128(19) 0.017(2) 0.031(2) 0.0005(16) -0.0017(17) 0.0025(15)
C10 0.0161(16) 0.0205(18) 0.034(3) -0.005(2) 0.006(2) 0.0038(13)
C11 0.020(2) 0.018(2) 0.030(2) -0.0040(17) 0.0072(18) 0.0002(16)
C12 0.0127(18) 0.019(2) 0.023(2) -0.0018(15) 0.0026(16) -0.0008(15)
C13 0.0127(16) 0.0127(16) 0.020(3) 0.0010(14) 0.0041(14) -0.0004(12)
C14 0.0157(19) 0.018(2) 0.0124(18) -0.0034(14) 0.0051(15) -0.0016(14)
C15 0.018(2) 0.021(2) 0.015(2) -0.0010(16) -0.0007(16) -0.0002(16)
C16 0.022(2) 0.029(2) 0.018(2) -0.0036(18) -0.0027(18) -0.0056(18)
C17 0.027(2) 0.028(3) 0.017(2) -0.0012(18) -0.0013(19) -0.0131(19)
C18 0.025(2) 0.022(2) 0.019(2) -0.0002(16) 0.0016(18) -0.0089(17)
C19 0.0137(18) 0.020(2) 0.0144(19) -0.0022(15) 0.0010(15) -0.0026(15)
C20 0.0159(18) 0.0154(19) 0.015(2) 0.0015(14) 0.0016(15) -0.0017(14)
C21 0.0166(19) 0.016(2) 0.016(2) -0.0011(15) 0.0006(16) 0.0008(15)
C22 0.021(2) 0.016(2) 0.018(2) 0.0026(15) 0.0026(16) 0.0031(15)
C23 0.019(2) 0.027(3) 0.019(2) 0.0055(18) 0.0002(18) 0.0025(18)
C24 0.017(2) 0.023(2) 0.016(2) 0.0002(16) -0.0023(16) -0.0001(16)
C25 0.0179(19) 0.020(2) 0.0140(19) -0.0019(15) 0.0020(15) -0.0003(15)
C26 0.0117(17) 0.0167(19) 0.0143(19) 0.0008(14) -0.0001(15) -0.0001(14)
C27 0.0115(17) 0.0150(18) 0.0164(19) -0.0026(14) 0.0022(15) 0.0010(14)
C28 0.016(2) 0.024(2) 0.018(2) -0.0019(17) 0.0008(16) 0.0029(17)
C29 0.024(2) 0.020(2) 0.025(2) 0.0050(17) 0.0054(19) 0.0059(17)
C30 0.024(2) 0.014(2) 0.032(3) 0.0017(18) 0.006(2) 0.0007(16)
C31 0.0180(19) 0.018(2) 0.023(2) -0.0010(16) 0.0031(17) -0.0030(15)
C32 0.0124(17) 0.019(2) 0.015(2) -0.0001(15) 0.0040(15) 0.0000(14)
C33 0.0118(14) 0.0177(16) 0.017(2) -0.0036(17) 0.0009(17) -0.0005(12)
C34 0.0154(19) 0.024(2) 0.015(2) 0.0003(16) 0.0025(16) -0.0028(16)
C35 0.016(2) 0.039(3) 0.017(2) -0.0014(18) -0.0017(17) -0.0029(17)
C36 0.021(2) 0.037(3) 0.019(2) 0.0026(18) -0.0034(18) 0.0022(18)
C37 0.023(2) 0.030(2) 0.023(2) 0.0047(18) -0.0019(18) 0.0006(18)
C38 0.0171(19) 0.024(2) 0.022(2) 0.0018(17) 0.0009(17) -0.0035(16)
C39 0.0145(19) 0.020(2) 0.0147(19) -0.0054(15) 0.0010(15) -0.0009(15)
O1S 0.050(3) 0.051(3) 0.037(2) 0.0159(18) -0.0015(19) 0.022(2)
O2S 0.0338(19) 0.0290(19) 0.0272(19) -0.0037(13) 0.0067(15) -0.0066(14)
C1S 0.033(3) 0.042(3) 0.048(3) 0.018(3) -0.009(3) 0.002(2)
C2S 0.030(4) 0.042(5) 0.021(4) 0.005(3) 0.000(3) 0.003(3)
C3S 0.034(4) 0.026(4) 0.020(4) 0.001(3) 0.004(3) 0.003(3)
C2S' 0.030(4) 0.042(5) 0.021(4) 0.005(3) 0.000(3) 0.003(3)
C3S' 0.034(4) 0.026(4) 0.020(4) 0.001(3) 0.004(3) 0.003(3)
C4S 0.032(3) 0.038(3) 0.034(3) 0.002(2) -0.002(2) -0.018(2)

loop_
_atom_type_symbol
_atom_type_description
_atom_type_scat_dispersion_real
_atom_type_scat_dispersion_imag
_atom_type_scat_source
C C 0.0033 0.0016 'International Tables Vol C Tables 4.2.6.8 and 6.1.1.4'
H H 0.0000 0.0000 'International Tables Vol C Tables 4.2.6.8 and 6.1.1.4'
N N 0.0061 0.0033 'International Tables Vol C Tables 4.2.6.8 and 6.1.1.4'
O O 0.0106 0.0060 'International Tables Vol C Tables 4.2.6.8 and 6.1.1.4'
S S 0.1246 0.1234 'International Tables Vol C Tables 4.2.6.8 and 6.1.1.4'
Yb Yb -0.3850 5.5486 'International Tables Vol C Tables 4.2.6.8 and 6.1.1.4'

loop_
_geom_angle_atom_site_label_1
_geom_angle_atom_site_label_2
_geom_angle_atom_site_label_3
_geom_angle
N1 Yb1 N3 172.96(11)
N1 Yb1 N2 80.56(10)
N3 Yb1 N2 92.76(11)
N1 Yb1 S3 95.21(9)
N3 Yb1 S3 85.95(8)
N2 Yb1 S3 81.64(7)
N1 Yb1 S1 77.69(8)
N3 Yb1 S1 109.22(9)
N2 Yb1 S1 156.94(8)
S3 Yb1 S1 92.75(3)
N1 Yb1 S5 101.11(9)
N3 Yb1 S5 76.61(8)
N2 Yb1 S5 90.87(7)
S3 Yb1 S5 160.69(3)
S1 Yb1 S5 100.70(3)
N1 Yb1 C1 66.07(10)
N3 Yb1 C1 118.87(11)
N2 Yb1 C1 138.25(10)
S3 Yb1 C1 124.04(8)
S1 Yb1 C1 33.67(8)
S5 Yb1 C1 72.74(8)
N1 Yb1 C7 21.63(10)
N3 Yb1 C7 160.04(11)
N2 Yb1 C7 94.98(10)
S3 Yb1 C7 113.36(7)
S1 Yb1 C7 66.62(7)
S5 Yb1 C7 84.89(7)
C1 Yb1 C7 46.62(10)
C1 S1 Yb1 91.33(13)
C8 S2 C7 89.8(2)
C14 S3 Yb1 98.52(13)
C21 S4 C20 90.2(2)
C27 S5 Yb1 96.61(13)
C34 S6 C33 89.9(2)
C7 N1 C13 111.3(3)
C7 N1 Yb1 116.1(3)
C13 N1 Yb1 131.9(2)
C20 N2 C26 111.0(3)
C20 N2 Yb1 123.0(3)
C26 N2 Yb1 125.1(2)
C33 N3 C39 111.3(3)
C33 N3 Yb1 120.5(3)
C39 N3 Yb1 127.8(3)
C2 C1 C6 117.5(4)
C2 C1 S1 118.1(3)
C6 C1 S1 124.4(3)
C2 C1 Yb1 135.1(3)
C6 C1 Yb1 85.7(2)
S1 C1 Yb1 54.99(11)
C3 C2 C1 122.0(4)
C3 C2 H2A 119.0
C1 C2 H2A 119.0
C4 C3 C2 120.2(4)
C4 C3 H3A 119.9
C2 C3 H3A 119.9
C3 C4 C5 119.7(4)
C3 C4 H4A 120.2
C5 C4 H4A 120.2
C4 C5 C6 120.9(4)
C4 C5 H5A 119.5
C6 C5 H5A 119.5
C5 C6 C1 119.6(4)
C5 C6 C7 116.8(4)
C1 C6 C7 123.5(4)
N1 C7 C6 126.7(4)
N1 C7 S2 114.9(3)
C6 C7 S2 118.3(3)
N1 C7 Yb1 42.31(19)
C6 C7 Yb1 84.9(2)
S2 C7 Yb1 156.0(2)
C9 C8 C13 121.5(4)
C9 C8 S2 128.4(3)
C13 C8 S2 110.1(3)
C10 C9 C8 118.2(4)
C10 C9 H9A 120.9
C8 C9 H9A 120.9
C9 C10 C11 121.3(4)
C9 C10 H10A 119.3
C11 C10 H10A 119.3
C12 C11 C10 120.9(4)
C12 C11 H11A 119.5
C10 C11 H11A 119.6
C11 C12 C13 118.3(4)
C11 C12 H12A 120.9
C13 C12 H12A 120.9
C12 C13 C8 119.8(4)
C12 C13 N1 126.3(4)
C8 C13 N1 113.9(3)
C15 C14 C19 117.9(4)
C15 C14 S3 117.5(3)
C19 C14 S3 124.6(3)
C16 C15 C14 122.1(4)
C16 C15 H15A 119.0
C14 C15 H15A 119.0
C15 C16 C17 119.4(4)
C15 C16 H16A 120.3
C17 C16 H16A 120.3
C18 C17 C16 119.4(4)
C18 C17 H17A 120.3
C16 C17 H17A 120.3
C17 C18 C19 121.7(4)
C17 C18 H18A 119.2
C19 C18 H18A 119.2
C14 C19 C18 119.4(4)
C14 C19 C20 124.9(4)
C18 C19 C20 115.7(4)
N2 C20 C19 126.9(4)
N2 C20 S4 115.0(3)
C19 C20 S4 118.0(3)
C22 C21 C26 122.1(4)
C22 C21 S4 128.3(3)
C26 C21 S4 109.7(3)
C23 C22 C21 117.9(4)
C23 C22 H22A 121.0
C21 C22 H22A 121.0
C22 C23 C24 120.9(4)
C22 C23 H23A 119.6
C24 C23 H23A 119.6
C25 C24 C23 121.5(4)
C25 C24 H24A 119.2
C23 C24 H24A 119.2
C24 C25 C26 118.2(4)
C24 C25 H25A 120.9
C26 C25 H25A 120.9
C25 C26 N2 126.4(4)
C25 C26 C21 119.4(4)
N2 C26 C21 114.2(3)
C28 C27 C32 117.0(4)
C28 C27 S5 117.1(3)
C32 C27 S5 125.9(3)
C29 C28 C27 122.5(4)
C29 C28 H28A 118.7
C27 C28 H28A 118.7
C28 C29 C30 119.8(4)
C28 C29 H29A 120.1
C30 C29 H29A 120.1
C31 C30 C29 119.5(4)
C31 C30 H30A 120.3
C29 C30 H30A 120.3
C30 C31 C32 121.5(4)
C30 C31 H31A 119.3
C32 C31 H31A 119.3
C31 C32 C27 119.7(4)
C31 C32 C33 117.8(4)
C27 C32 C33 122.4(4)
N3 C33 C32 127.3(4)
N3 C33 S6 115.0(3)
C32 C33 S6 117.6(3)
C35 C34 C39 122.2(4)
C35 C34 S6 128.5(3)
C39 C34 S6 109.3(3)
C36 C35 C34 117.7(4)
C36 C35 H35A 121.1
C34 C35 H35A 121.1
C35 C36 C37 120.7(4)
C35 C36 H36A 119.6
C37 C36 H36A 119.6
C38 C37 C36 121.4(4)
C38 C37 H37A 119.3
C36 C37 H37A 119.3
C37 C38 C39 118.9(4)
C37 C38 H38A 120.6
C39 C38 H38A 120.6
N3 C39 C38 126.3(4)
N3 C39 C34 114.6(4)
C38 C39 C34 119.1(4)
C2S' O1S C1S 125.0(7)
C1S O1S C2S 101.9(5)
C4S O2S C3S 121.7(5)
C4S O2S C3S' 95.3(5)
O1S C1S H1SA 109.5
O1S C1S H1SB 109.5
H1SA C1S H1SB 109.5
O1S C1S H1SC 109.5
H1SA C1S H1SC 109.5
H1SB C1S H1SC 109.5
C3S C2S O1S 107.6(6)
C3S C2S H2SA 110.2
O1S C2S H2SA 110.2
C3S C2S H2SB 110.2
O1S C2S H2SB 110.2
H2SA C2S H2SB 108.5
O2S C3S C2S 109.3(7)
O2S C3S H3SA 109.8
C2S C3S H3SA 109.8
O2S C3S H3SB 109.8
C2S C3S H3SB 109.8
H3SA C3S H3SB 108.3
O1S C2S' C3S' 103.6(9)
O1S C2S' H2S1 111.0
C3S' C2S' H2S1 111.0
O1S C2S' H2S2 111.0
C3S' C2S' H2S2 111.0
H2S1 C2S' H2S2 109.0
O2S C3S' C2S' 108.9(9)
O2S C3S' H3S1 109.9
C2S' C3S' H3S1 109.9
O2S C3S' H3S2 109.9
C2S' C3S' H3S2 109.9
H3S1 C3S' H3S2 108.3
O2S C4S H4SA 109.5
O2S C4S H4SB 109.5
H4SA C4S H4SB 109.5
O2S C4S H4SC 109.5
H4SA C4S H4SC 109.5
H4SB C4S H4SC 109.5

loop_
_geom_bond_atom_site_label_1
_geom_bond_atom_site_label_2
_geom_bond_distance
Yb1 N1 2.401(3)
Yb1 N3 2.426(3)
Yb1 N2 2.448(3)
Yb1 S3 2.6147(10)
Yb1 S1 2.6219(10)
Yb1 S5 2.6413(10)
Yb1 C1 3.200(4)
Yb1 C7 3.205(4)
S1 C1 1.775(4)
S2 C8 1.728(4)
S2 C7 1.738(4)
S3 C14 1.766(4)
S4 C21 1.721(4)
S4 C20 1.734(4)
S5 C27 1.762(4)
S6 C34 1.729(4)
S6 C33 1.740(4)
N1 C7 1.315(5)
N1 C13 1.401(5)
N2 C20 1.311(5)
N2 C26 1.401(5)
N3 C33 1.302(5)
N3 C39 1.396(5)
C1 C2 1.397(6)
C1 C6 1.416(6)
C2 C3 1.377(6)
C2 H2A 0.9500
C3 C4 1.377(6)
C3 H3A 0.9500
C4 C5 1.380(6)
C4 H4A 0.9500
C5 C6 1.400(6)
C5 H5A 0.9500
C6 C7 1.461(5)
C8 C9 1.385(6)
C8 C13 1.399(5)
C9 C10 1.362(6)
C9 H9A 0.9500
C10 C11 1.396(6)
C10 H10A 0.9500
C11 C12 1.381(6)
C11 H11A 0.9500
C12 C13 1.391(5)
C12 H12A 0.9500
C14 C15 1.399(6)
C14 C19 1.404(6)
C15 C16 1.391(6)
C15 H15A 0.9500
C16 C17 1.392(7)
C16 H16A 0.9500
C17 C18 1.374(6)
C17 H17A 0.9500
C18 C19 1.405(6)
C18 H18A 0.9500
C19 C20 1.475(6)
C21 C22 1.386(6)
C21 C26 1.402(6)
C22 C23 1.379(6)
C22 H22A 0.9500
C23 C24 1.392(7)
C23 H23A 0.9500
C24 C25 1.387(6)
C24 H24A 0.9500
C25 C26 1.397(6)
C25 H25A 0.9500
C27 C28 1.405(6)
C27 C32 1.419(6)
C28 C29 1.377(6)
C28 H28A 0.9500
C29 C30 1.389(7)
C29 H29A 0.9500
C30 C31 1.375(6)
C30 H30A 0.9500
C31 C32 1.403(5)
C31 H31A 0.9500
C32 C33 1.466(6)
C34 C35 1.391(6)
C34 C39 1.400(6)
C35 C36 1.377(6)
C35 H35A 0.9500
C36 C37 1.403(7)
C36 H36A 0.9500
C37 C38 1.371(6)
C37 H37A 0.9500
C38 C39 1.397(6)
C38 H38A 0.9500
O1S C2S' 1.363(10)
O1S C1S 1.393(6)
O1S C2S 1.518(8)
O2S C4S 1.396(5)
O2S C3S 1.405(8)
O2S C3S' 1.504(10)
C1S H1SA 0.9800
C1S H1SB 0.9800
C1S H1SC 0.9800
C2S C3S 1.510(9)
C2S H2SA 0.9900
C2S H2SB 0.9900
C3S H3SA 0.9900
C3S H3SB 0.9900
C2S' C3S' 1.518(11)
C2S' H2S1 0.9900
C2S' H2S2 0.9900
C3S' H3S1 0.9900
C3S' H3S2 0.9900
C4S H4SA 0.9800
C4S H4SB 0.9800
C4S H4SC 0.9800
